data_7041842
loop_
_publ_author_name
'Campbell, Ross'
'Kennedy, Alan R.'
'McLellan, Ross'
'Robertson, Stuart D.'
'Sproules, Stephen'
'Mulvey, Robert E.'

_publ_section_title
;
 Contrasting the group 6 metal-metal bonding in sodium dichromate(ii) and
 sodium dimolybdate(ii) polymethyl complexes: synthetic, X-ray
 crystallographic and theoretical studies.
;
_journal_issue 17
_journal_name_full 'Dalton transactions (Cambridge, England : 2003)'
_journal_page_first 5650
_journal_page_last 5659
_journal_paper_doi 10.1039/c6dt04644d
_journal_volume 46
_journal_year 2017
_chemical_formula_moiety 'C25 H69 Cr2 N6 Na3'
_chemical_formula_sum 'C25 H69 Cr2 N6 Na3'
_chemical_formula_weight 626.83
_chemical_name_systematic
;
 ?
;
_chemical_properties_physical ', Air-sensitive,Moisture-sensitive,Oxygen-sensitive'
_space_group_crystal_system orthorhombic
_space_group_IT_number 19
_space_group_name_Hall 'P 2ac 2ab'
_space_group_name_H-M_alt 'P 21 21 21'
_symmetry_space_group_name_Hall 'P 2ac 2ab'
_symmetry_space_group_name_H-M 'P 21 21 21'
_atom_sites_solution_hydrogens mixed
_atom_sites_solution_primary direct
_audit_creation_date 2016-08-15
_audit_creation_method
;
Olex2 1.2
(compiled 2016.02.19 svn.r3266 for OlexSys, GUI svn.r5155)
;
_audit_update_record
;
2016-11-29 deposited with the CCDC.
2017-01-26 downloaded from the CCDC.
;
_cell_angle_alpha 90
_cell_angle_beta 90
_cell_angle_gamma 90
_cell_formula_units_Z 4
_cell_length_a 13.5520(7)
_cell_length_b 14.8524(6)
_cell_length_c 18.5398(8)
_cell_measurement_reflns_used 5399
_cell_measurement_temperature 150.1
_cell_measurement_theta_max 30.0744
_cell_measurement_theta_min 2.9489
_cell_volume 3731.7(3)
_computing_cell_refinement
;
CrysAlisPro, Oxford Diffraction Ltd.,
Version 1.171.34.40 (release 27-08-2010 CrysAlis171 .NET)
(compiled Aug 27 2010,11:50:40)
;
_computing_data_collection
;
CrysAlisPro, Oxford Diffraction Ltd.,
Version 1.171.34.40 (release 27-08-2010 CrysAlis171 .NET)
(compiled Aug 27 2010,11:50:40)
;
_computing_data_reduction
;
CrysAlisPro, Oxford Diffraction Ltd.,
Version 1.171.34.40 (release 27-08-2010 CrysAlis171 .NET)
(compiled Aug 27 2010,11:50:40)
;
_computing_molecular_graphics 'Olex2 (Dolomanov et al., 2009)'
_computing_publication_material 'Olex2 (Dolomanov et al., 2009)'
_computing_structure_refinement 'XL (Sheldrick, 2008)'
_computing_structure_solution 'ShelXS (Sheldrick, 2008)'
_diffrn_ambient_temperature 150.1
_diffrn_detector_area_resol_mean 16.0727
_diffrn_measured_fraction_theta_full 0.997
_diffrn_measured_fraction_theta_max 0.929
_diffrn_measurement_details
;
#__ type_ start__ end____ width___ exp.time_
  1 omega   64.00   89.00   1.0000   89.2200
omega____ theta____ kappa____ phi______ frames
    -       20.8078  179.0000   30.0000 25

#__ type_ start__ end____ width___ exp.time_
  2 omega  -89.00   32.00   1.0000   89.2200
omega____ theta____ kappa____ phi______ frames
    -      -21.5890    0.0000   30.0000 121

#__ type_ start__ end____ width___ exp.time_
  3 omega   -9.00   16.00   1.0000   89.2200
omega____ theta____ kappa____ phi______ frames
    -       20.8078   77.0000 -120.0000 25

#__ type_ start__ end____ width___ exp.time_
  4 omega  -52.00   47.00   1.0000   89.2200
omega____ theta____ kappa____ phi______ frames
    -       20.8078  -37.0000  120.0000 99
;
_diffrn_measurement_device_type 'Xcalibur, Eos'
_diffrn_measurement_method '\w scans'
_diffrn_orient_matrix_UB_11 0.0269727000
_diffrn_orient_matrix_UB_12 0.0308239000
_diffrn_orient_matrix_UB_13 -0.0216010000
_diffrn_orient_matrix_UB_21 0.0446323000
_diffrn_orient_matrix_UB_22 -0.0216428000
_diffrn_orient_matrix_UB_23 0.0098874000
_diffrn_orient_matrix_UB_31 -0.0046600000
_diffrn_orient_matrix_UB_32 -0.0293548000
_diffrn_orient_matrix_UB_33 -0.0299765000
_diffrn_radiation_monochromator graphite
_diffrn_radiation_type MoK\a
_diffrn_radiation_wavelength 0.71073
_diffrn_reflns_av_R_equivalents 0.0504
_diffrn_reflns_av_unetI/netI 0.0857
_diffrn_reflns_Laue_measured_fraction_full 0.997
_diffrn_reflns_Laue_measured_fraction_max 0.929
_diffrn_reflns_limit_h_max 14
_diffrn_reflns_limit_h_min -17
_diffrn_reflns_limit_k_max 20
_diffrn_reflns_limit_k_min -20
_diffrn_reflns_limit_l_max 21
_diffrn_reflns_limit_l_min -25
_diffrn_reflns_number 22619
_diffrn_reflns_point_group_measured_fraction_full 0.976
_diffrn_reflns_point_group_measured_fraction_max 0.874
_diffrn_reflns_theta_full 25.242
_diffrn_reflns_theta_max 29.971
_diffrn_reflns_theta_min 2.955
_diffrn_source 'Enhance (Mo) X-ray Source'
_exptl_absorpt_coefficient_mu 0.638
_exptl_absorpt_correction_T_max 1.00000
_exptl_absorpt_correction_T_min 0.98398
_exptl_absorpt_correction_type multi-scan
_exptl_absorpt_process_details
;
CrysAlisPro, Oxford Diffraction Ltd.,
Version 1.171.34.40 (release 27-08-2010 CrysAlis171 .NET)
(compiled Aug 27 2010,11:50:40)
Empirical absorption correction using spherical harmonics,
 implemented in SCALE3 ABSPACK scaling algorithm.
;
_exptl_crystal_colour orange
_exptl_crystal_colour_primary orange
_exptl_crystal_density_diffrn 1.116
_exptl_crystal_description block
_exptl_crystal_F_000 1368
_exptl_crystal_size_max 0.25
_exptl_crystal_size_mid 0.2
_exptl_crystal_size_min 0.1
_refine_diff_density_max 0.341
_refine_diff_density_min -0.256
_refine_diff_density_rms 0.060
_refine_ls_abs_structure_details
;
 Flack x determined using 2169 quotients [(I+)-(I-)]/[(I+)+(I-)]
 (Parsons and Flack (2004), Acta Cryst. A60, s61).
;
_refine_ls_abs_structure_Flack -0.009(12)
_refine_ls_extinction_method none
_refine_ls_goodness_of_fit_ref 1.037
_refine_ls_hydrogen_treatment mixed
_refine_ls_matrix_type full
_refine_ls_number_parameters 472
_refine_ls_number_reflns 9490
_refine_ls_number_restraints 142
_refine_ls_restrained_S_all 1.037
_refine_ls_R_factor_all 0.0966
_refine_ls_R_factor_gt 0.0551
_refine_ls_shift/su_max 0.001
_refine_ls_shift/su_mean 0.000
_refine_ls_structure_factor_coef Fsqd
_refine_ls_weighting_details
;
 w=1/[\s^2^(Fo^2^)+(0.0290P)^2^+0.2163P]
 where P=(Fo^2^+2Fc^2^)/3
;
_refine_ls_weighting_scheme calc
_refine_ls_wR_factor_gt 0.0811
_refine_ls_wR_factor_ref 0.0942
_reflns_Friedel_coverage 0.709
_reflns_Friedel_fraction_full 0.950
_reflns_Friedel_fraction_max 0.807
_reflns_number_gt 6618
_reflns_number_total 9490
_reflns_threshold_expression 'I > 2\s(I)'
_cod_data_source_file c6dt04644d2.cif
_cod_data_source_block rm08
_cod_depositor_comments 'Adding full bibliography for 7041842--7041844.cif.'
_cod_database_code 7041842
_shelxl_version_number 2013-2
_shelx_space_group_comment
;
The symmetry employed for this shelxl refinement is uniquely defined
by the following loop, which should always be used as a source of
symmetry information in preference to the above space-group names.
They are only intended as comments.
;
_reflns_odcompleteness_completeness 96.58
_reflns_odcompleteness_iscentric 0
_reflns_odcompleteness_theta 27.82
_olex2_refinement_description
;
1. Fixed Uiso
 At 1.2 times of:
  All C(H,H) groups
 At 1.5 times of:
  All C(H,H,H) groups
2. Restrained distances
 N5-C20 = N5-C21 = N5-C22 = N6-C23 = N6-C24 = N6-C25
 1.48 with sigma of 0.01
 N5A-C20A = N5A-C21A = N5A-C22A = N6A-C24A = N6A-C25A = N6A-C23A
 1.48 with sigma of 0.01
 C22A-C23A = C22-C23 = C11-C10 = C10A-C11A
 1.53 with sigma of 0.01
 N1-C8 = N1-C9 = N1-C10 = N2-C11 = N2-C12 = N2-C13
 1.48 with sigma of 0.01
 N1-C8A = N1-C9A = N1-C10A = N2-C11A = N2-C12A = N2-C13A
 1.48 with sigma of 0.01
3. Rigid bond restraints
 N5, N6, C20, C21, C22, C23, C24, C25
 with sigma for 1-2 distances of 0.01 and sigma for 1-3 distances of 0.01
 N1, N2, C8, C9, C10, C11, C12, C13
 with sigma for 1-2 distances of 0.01 and sigma for 1-3 distances of 0.01
4. Uiso/Uaniso restraints and constraints
N5 \\sim N6 \\sim C20 \\sim C21 \\sim C22 \\sim C23 \\sim C24 \\sim C25: within
1.7A with sigma of 0.02 and sigma for terminal atoms of 0.02
N1 \\sim N2 \\sim C8 \\sim C9 \\sim C10 \\sim C11 \\sim C12 \\sim C13: within
1.7A with sigma of 0.02 and sigma for terminal atoms of 0.02
Uanis(N5) = Uanis(N5A)
Uanis(N6) = Uanis(N6A)
Uanis(C20) = Uanis(C20A)
Uanis(C21) = Uanis(C21A)
Uanis(C22) = Uanis(C22A)
Uanis(C23) = Uanis(C23A)
Uanis(C24) = Uanis(C24A)
Uanis(C25) = Uanis(C25A)
Uanis(C8) = Uanis(C8A)
Uanis(C9) = Uanis(C9A)
Uanis(C10) = Uanis(C10A)
Uanis(C11) = Uanis(C11A)
Uanis(C12) = Uanis(C12A)
Uanis(C13) = Uanis(C13A)
5. Others
 Sof(C22A)=Sof(H26A)=Sof(H26B)=Sof(C23A)=Sof(H27A)=Sof(H27B)=Sof(N5A)=Sof(N6A)=
 Sof(C21A)=Sof(H21D)=Sof(H21E)=Sof(H21F)=Sof(C24A)=Sof(H24D)=Sof(H24E)=
 Sof(H24F)=Sof(C25A)=Sof(H25D)=Sof(H25E)=Sof(H25F)=Sof(C20A)=Sof(H20D)=
 Sof(H20E)=Sof(H20F)=1-FVAR(1)
 Sof(N5)=Sof(N6)=Sof(C20)=Sof(H20A)=Sof(H20B)=Sof(H20C)=Sof(C21)=Sof(H21A)=
 Sof(H21B)=Sof(H21C)=Sof(C22)=Sof(H22A)=Sof(H22B)=Sof(C23)=Sof(H23A)=Sof(H23B)=
 Sof(C24)=Sof(H24A)=Sof(H24B)=Sof(H24C)=Sof(C25)=Sof(H25A)=Sof(H25B)=Sof(H25C)=
 FVAR(1)
 Sof(C8A)=Sof(H8A1)=Sof(H8A2)=Sof(H8A3)=Sof(C10A)=Sof(H10C)=Sof(H10D)=Sof(C9A)=
 Sof(H9A1)=Sof(H9A2)=Sof(H9A3)=Sof(C13A)=Sof(H13D)=Sof(H13E)=Sof(H13F)=
 Sof(C12A)=Sof(H12D)=Sof(H12E)=Sof(H12F)=Sof(C11A)=Sof(H11C)=Sof(H11D)=1-FVAR(2)
 Sof(C8)=Sof(H8A)=Sof(H8B)=Sof(H8C)=Sof(C9)=Sof(H9A)=Sof(H9B)=Sof(H9C)=
 Sof(C10)=Sof(H10A)=Sof(H10B)=Sof(C11)=Sof(H11A)=Sof(H11B)=Sof(C12)=Sof(H12A)=
 Sof(H12B)=Sof(H12C)=Sof(C13)=Sof(H13A)=Sof(H13B)=Sof(H13C)=FVAR(2)
6.a Secondary CH2 refined with riding coordinates:
 C10(H10A,H10B), C11(H11A,H11B), C16(H16A,H16B), C17(H17A,H17B), C22(H22A,
 H22B), C23(H23A,H23B), C22A(H26A,H26B), C23A(H27A,H27B), C10A(H10C,H10D),
 C11A(H11C,H11D)
6.b Me refined with riding coordinates:
 C13A(H13D,H13E,H13F)
6.c Idealised Me refined as rotating group:
 C8(H8A,H8B,H8C), C9(H9A,H9B,H9C), C12(H12A,H12B,H12C), C13(H13A,H13B,H13C),
 C14(H14A,H14B,H14C), C15(H15A,H15B,H15C), C18(H18A,H18B,H18C), C19(H19A,H19B,
 H19C), C20(H20A,H20B,H20C), C21(H21A,H21B,H21C), C24(H24A,H24B,H24C), C25(H25A,
 H25B,H25C), C21A(H21D,H21E,H21F), C24A(H24D,H24E,H24F), C25A(H25D,H25E,H25F),
 C20A(H20D,H20E,H20F), C8A(H8A1,H8A2,H8A3), C9A(H9A1,H9A2,H9A3), C12A(H12D,H12E,
 H12F)
;
_olex2_submission_original_sample_id RM08
_olex2_submission_special_instructions 'No special instructions were received'

loop_
_space_group_symop_operation_xyz
'x, y, z'
'-x+1/2, -y, z+1/2'
'x+1/2, -y+1/2, -z'
'-x, y+1/2, -z+1/2'

loop_
_atom_site_label
_atom_site_type_symbol
_atom_site_fract_x
_atom_site_fract_y
_atom_site_fract_z
_atom_site_U_iso_or_equiv
_atom_site_adp_type
_atom_site_occupancy
_atom_site_site_symmetry_order
_atom_site_calc_flag
_atom_site_refinement_flags_posn
_atom_site_refinement_flags_adp
_atom_site_refinement_flags_occupancy
_atom_site_disorder_assembly
_atom_site_disorder_group
Cr1 Cr -0.95490(5) -0.50170(4) -0.14782(3) 0.02848(16) Uani 1 1 d . . . . .
Na1 Na -0.76300(14) -0.62255(11) -0.18168(9) 0.0395(5) Uani 1 1 d . . . . .
N1 N -0.6764(3) -0.7525(2) -0.23693(19) 0.0368(9) Uani 1 1 d D U . . .
C1 C -0.9328(4) -0.5978(3) -0.2362(3) 0.0358(12) Uani 1 1 d . . . . .
Cr2 Cr -0.91404(5) -0.55253(4) -0.05697(3) 0.02996(17) Uani 1 1 d . . . . .
Na2 Na -1.07164(13) -0.41233(10) -0.03153(8) 0.0324(4) Uani 1 1 d . . . . .
N2 N -0.5890(3) -0.5692(2) -0.21933(17) 0.0363(9) Uani 1 1 d D U . . .
C2 C -0.8481(4) -0.6857(3) -0.0691(3) 0.0363(11) Uani 1 1 d . . . . .
Na3 Na -1.04807(13) -0.68618(9) -0.13092(8) 0.0313(4) Uani 1 1 d . . . . .
N3 N -1.2289(3) -0.4123(2) 0.04274(19) 0.0385(9) Uani 1 1 d . . . . .
C3 C -1.1121(4) -0.5123(3) -0.1647(3) 0.0380(12) Uani 1 1 d . . . . .
N4 N -1.0966(3) -0.2510(2) 0.01581(19) 0.0391(9) Uani 1 1 d . . . . .
C4 C -1.0373(4) -0.6123(3) 0.0003(3) 0.0391(11) Uani 1 1 d . . . . .
N5 N -1.2276(5) -0.7383(3) -0.1514(3) 0.0282(13) Uani 0.782(6) 1 d D U P A 1
N6 N -1.0539(4) -0.8583(4) -0.1127(3) 0.0304(14) Uani 0.782(6) 1 d D U P A 1
C5 C -0.9734(5) -0.3579(3) -0.1420(3) 0.0471(15) Uani 1 1 d . . . . .
C6 C -0.9037(5) -0.4525(4) 0.0267(3) 0.0453(13) Uani 1 1 d . . . . .
C7 C -0.7941(5) -0.4735(4) -0.1179(5) 0.066(2) Uani 1 1 d . . . . .
C8 C -0.6934(6) -0.8367(3) -0.2006(4) 0.066(2) Uani 0.868(5) 1 d D U P B 1
H8A H -0.6537 -0.8840 -0.2234 0.098 Uiso 0.868(5) 1 calc GR . P B 1
H8B H -0.7634 -0.8524 -0.2038 0.098 Uiso 0.868(5) 1 calc GR . P B 1
H8C H -0.6744 -0.8310 -0.1498 0.098 Uiso 0.868(5) 1 calc GR . P B 1
C9 C -0.7143(5) -0.7587(5) -0.3112(3) 0.0626(19) Uani 0.868(5) 1 d D U P B 1
H9A H -0.6785 -0.8059 -0.3373 0.094 Uiso 0.868(5) 1 calc GR . P B 1
H9B H -0.7049 -0.7009 -0.3358 0.094 Uiso 0.868(5) 1 calc GR . P B 1
H9C H -0.7848 -0.7735 -0.3100 0.094 Uiso 0.868(5) 1 calc GR . P B 1
C10 C -0.5709(4) -0.7342(3) -0.2381(3) 0.0402(14) Uani 0.868(5) 1 d D U P B 1
H10A H -0.5383 -0.7784 -0.2702 0.048 Uiso 0.868(5) 1 calc R . P B 1
H10B H -0.5440 -0.7429 -0.1889 0.048 Uiso 0.868(5) 1 calc R . P B 1
C11 C -0.5456(5) -0.6399(4) -0.2636(5) 0.0386(19) Uani 0.868(5) 1 d D U P B 1
H11A H -0.4729 -0.6327 -0.2635 0.046 Uiso 0.868(5) 1 calc R . P B 1
H11B H -0.5687 -0.6325 -0.3139 0.046 Uiso 0.868(5) 1 calc R . P B 1
C12 C -0.5352(7) -0.5604(5) -0.1509(4) 0.075(2) Uani 0.868(5) 1 d D U P B 1
H12A H -0.4658 -0.5467 -0.1608 0.112 Uiso 0.868(5) 1 calc GR . P B 1
H12B H -0.5397 -0.6170 -0.1239 0.112 Uiso 0.868(5) 1 calc GR . P B 1
H12C H -0.5643 -0.5116 -0.1223 0.112 Uiso 0.868(5) 1 calc GR . P B 1
C13 C -0.5839(6) -0.4842(3) -0.2578(4) 0.076(2) Uani 0.868(5) 1 d D U P B 1
H13A H -0.5150 -0.4707 -0.2697 0.114 Uiso 0.868(5) 1 calc GR . P B 1
H13B H -0.6108 -0.4361 -0.2274 0.114 Uiso 0.868(5) 1 calc GR . P B 1
H13C H -0.6225 -0.4884 -0.3024 0.114 Uiso 0.868(5) 1 calc GR . P B 1
C14 C -1.2123(4) -0.4615(3) 0.1101(2) 0.0563(15) Uani 1 1 d . . . . .
H14A H -1.1975 -0.5246 0.0992 0.084 Uiso 1 1 calc GR . . . .
H14B H -1.2717 -0.4582 0.1401 0.084 Uiso 1 1 calc GR . . . .
H14C H -1.1566 -0.4346 0.1360 0.084 Uiso 1 1 calc GR . . . .
C15 C -1.3085(4) -0.4540(4) 0.0030(3) 0.0557(14) Uani 1 1 d . . . . .
H15A H -1.3159 -0.4240 -0.0437 0.084 Uiso 1 1 calc GR . . . .
H15B H -1.3700 -0.4484 0.0305 0.084 Uiso 1 1 calc GR . . . .
H15C H -1.2935 -0.5178 -0.0046 0.084 Uiso 1 1 calc GR . . . .
C16 C -1.2530(4) -0.3178(3) 0.0579(3) 0.0429(12) Uani 1 1 d . . . . .
H16A H -1.3009 -0.3154 0.0982 0.051 Uiso 1 1 calc R . . . .
H16B H -1.2852 -0.2912 0.0149 0.051 Uiso 1 1 calc R . . . .
C17 C -1.1650(4) -0.2625(3) 0.0771(3) 0.0515(14) Uani 1 1 d . . . . .
H17A H -1.1871 -0.2025 0.0938 0.062 Uiso 1 1 calc R . . . .
H17B H -1.1294 -0.2918 0.1174 0.062 Uiso 1 1 calc R . . . .
C18 C -1.0032(4) -0.2188(3) 0.0460(3) 0.0611(16) Uani 1 1 d . . . . .
H18A H -1.0137 -0.1605 0.0694 0.092 Uiso 1 1 calc GR . . . .
H18B H -0.9546 -0.2121 0.0072 0.092 Uiso 1 1 calc GR . . . .
H18C H -0.9788 -0.2623 0.0815 0.092 Uiso 1 1 calc GR . . . .
C19 C -1.1301(5) -0.1870(3) -0.0360(3) 0.0642(17) Uani 1 1 d . . . . .
H19A H -1.1358 -0.1277 -0.0132 0.096 Uiso 1 1 calc GR . . . .
H19B H -1.1947 -0.2056 -0.0546 0.096 Uiso 1 1 calc GR . . . .
H19C H -1.0827 -0.1838 -0.0759 0.096 Uiso 1 1 calc GR . . . .
C20 C -1.2538(7) -0.7363(8) -0.2280(3) 0.041(2) Uani 0.782(6) 1 d D U P A 1
H20A H -1.3220 -0.7570 -0.2340 0.061 Uiso 0.782(6) 1 calc GR . P A 1
H20B H -1.2093 -0.7759 -0.2550 0.061 Uiso 0.782(6) 1 calc GR . P A 1
H20C H -1.2477 -0.6746 -0.2462 0.061 Uiso 0.782(6) 1 calc GR . P A 1
C21 C -1.2974(5) -0.6815(4) -0.1127(4) 0.0378(15) Uani 0.782(6) 1 d D U P A 1
H21A H -1.3643 -0.7054 -0.1187 0.057 Uiso 0.782(6) 1 calc GR . P A 1
H21B H -1.2944 -0.6201 -0.1319 0.057 Uiso 0.782(6) 1 calc GR . P A 1
H21C H -1.2804 -0.6807 -0.0613 0.057 Uiso 0.782(6) 1 calc GR . P A 1
C22 C -1.2345(4) -0.8303(3) -0.1222(3) 0.0331(14) Uani 0.782(6) 1 d D U P A 1
H22A H -1.2962 -0.8584 -0.1399 0.040 Uiso 0.782(6) 1 calc R . P A 1
H22B H -1.2386 -0.8268 -0.0690 0.040 Uiso 0.782(6) 1 calc R . P A 1
C23 C -1.1487(4) -0.8900(3) -0.1424(3) 0.0339(14) Uani 0.782(6) 1 d D U P A 1
H23A H -1.1617 -0.9517 -0.1246 0.041 Uiso 0.782(6) 1 calc R . P A 1
H23B H -1.1437 -0.8928 -0.1956 0.041 Uiso 0.782(6) 1 calc R . P A 1
C24 C -1.0490(7) -0.8773(6) -0.0355(3) 0.0429(18) Uani 0.782(6) 1 d D U P A 1
H24A H -1.0551 -0.9423 -0.0276 0.064 Uiso 0.782(6) 1 calc GR . P A 1
H24B H -1.1029 -0.8460 -0.0107 0.064 Uiso 0.782(6) 1 calc GR . P A 1
H24C H -0.9856 -0.8563 -0.0164 0.064 Uiso 0.782(6) 1 calc GR . P A 1
C25 C -0.9723(10) -0.9058(12) -0.1481(9) 0.0446(18) Uani 0.782(6) 1 d D U P A 1
H25A H -0.9798 -0.9708 -0.1407 0.067 Uiso 0.782(6) 1 calc GR . P A 1
H25B H -0.9095 -0.8858 -0.1274 0.067 Uiso 0.782(6) 1 calc GR . P A 1
H25C H -0.9732 -0.8926 -0.1999 0.067 Uiso 0.782(6) 1 calc GR . P A 1
C22A C -1.2034(17) -0.8533(11) -0.1665(10) 0.0331(14) Uani 0.218(6) 1 d D . P A 2
H26A H -1.1645 -0.8775 -0.2074 0.040 Uiso 0.218(6) 1 calc R . P A 2
H26B H -1.2710 -0.8781 -0.1699 0.040 Uiso 0.218(6) 1 calc R . P A 2
C23A C -1.1566(15) -0.8833(13) -0.0958(10) 0.0339(14) Uani 0.218(6) 1 d D . P A 2
H27A H -1.1970 -0.8608 -0.0551 0.041 Uiso 0.218(6) 1 calc R . P A 2
H27B H -1.1568 -0.9499 -0.0936 0.041 Uiso 0.218(6) 1 calc R . P A 2
N5A N -1.208(2) -0.7544(12) -0.1717(12) 0.0282(13) Uani 0.218(6) 1 d D . P A 2
N6A N -1.0544(17) -0.851(2) -0.0872(12) 0.0304(14) Uani 0.218(6) 1 d D . P A 2
C21A C -1.281(2) -0.7182(17) -0.1218(15) 0.0378(15) Uani 0.218(6) 1 d D . P A 2
H21D H -1.2943 -0.6552 -0.1340 0.057 Uiso 0.218(6) 1 calc GR . P A 2
H21E H -1.2551 -0.7217 -0.0724 0.057 Uiso 0.218(6) 1 calc GR . P A 2
H21F H -1.3416 -0.7533 -0.1254 0.057 Uiso 0.218(6) 1 calc GR . P A 2
C24A C -1.021(3) -0.869(3) -0.0133(14) 0.0429(18) Uani 0.218(6) 1 d D . P A 2
H24D H -1.0676 -0.8419 0.0210 0.064 Uiso 0.218(6) 1 calc GR . P A 2
H24E H -0.9554 -0.8432 -0.0060 0.064 Uiso 0.218(6) 1 calc GR . P A 2
H24F H -1.0186 -0.9342 -0.0054 0.064 Uiso 0.218(6) 1 calc GR . P A 2
C25A C -0.992(4) -0.898(5) -0.140(3) 0.0446(18) Uani 0.218(6) 1 d D . P A 2
H25D H -0.9232 -0.8793 -0.1341 0.067 Uiso 0.218(6) 1 calc GR . P A 2
H25E H -1.0141 -0.8831 -0.1891 0.067 Uiso 0.218(6) 1 calc GR . P A 2
H25F H -0.9973 -0.9632 -0.1326 0.067 Uiso 0.218(6) 1 calc GR . P A 2
C20A C -1.232(3) -0.735(3) -0.2476(13) 0.041(2) Uani 0.218(6) 1 d D . P A 2
H20D H -1.2973 -0.7592 -0.2588 0.061 Uiso 0.218(6) 1 calc GR . P A 2
H20E H -1.1826 -0.7636 -0.2790 0.061 Uiso 0.218(6) 1 calc GR . P A 2
H20F H -1.2312 -0.6699 -0.2555 0.061 Uiso 0.218(6) 1 calc GR . P A 2
C8A C -0.628(3) -0.792(2) -0.1727(14) 0.066(2) Uani 0.132(5) 1 d D . P B 2
H8A1 H -0.6784 -0.8161 -0.1400 0.098 Uiso 0.132(5) 1 calc GR . P B 2
H8A2 H -0.5896 -0.7457 -0.1478 0.098 Uiso 0.132(5) 1 calc GR . P B 2
H8A3 H -0.5840 -0.8410 -0.1878 0.098 Uiso 0.132(5) 1 calc GR . P B 2
C10A C -0.602(2) -0.711(2) -0.2844(17) 0.0402(14) Uani 0.132(5) 1 d D . P B 2
H10C H -0.6378 -0.6805 -0.3241 0.048 Uiso 0.132(5) 1 calc R . P B 2
H10D H -0.5631 -0.7603 -0.3063 0.048 Uiso 0.132(5) 1 calc R . P B 2
C9A C -0.749(3) -0.818(3) -0.264(2) 0.0626(19) Uani 0.132(5) 1 d D . P B 2
H9A1 H -0.7142 -0.8693 -0.2858 0.094 Uiso 0.132(5) 1 calc GR . P B 2
H9A2 H -0.7915 -0.7897 -0.2997 0.094 Uiso 0.132(5) 1 calc GR . P B 2
H9A3 H -0.7892 -0.8400 -0.2234 0.094 Uiso 0.132(5) 1 calc GR . P B 2
C13A C -0.632(4) -0.512(3) -0.277(2) 0.076(2) Uani 0.132(5) 1 d D . P B 2
H13D H -0.6447 -0.4514 -0.2573 0.114 Uiso 0.132(5) 1 calc R . P B 2
H13E H -0.6940 -0.5383 -0.2935 0.114 Uiso 0.132(5) 1 calc R . P B 2
H13F H -0.5855 -0.5074 -0.3170 0.114 Uiso 0.132(5) 1 calc R . P B 2
C12A C -0.522(5) -0.522(4) -0.170(3) 0.075(2) Uani 0.132(5) 1 d D . P B 2
H12D H -0.4627 -0.5024 -0.1958 0.112 Uiso 0.132(5) 1 calc GR . P B 2
H12E H -0.5026 -0.5625 -0.1304 0.112 Uiso 0.132(5) 1 calc GR . P B 2
H12F H -0.5553 -0.4691 -0.1493 0.112 Uiso 0.132(5) 1 calc GR . P B 2
C11A C -0.531(2) -0.644(3) -0.251(4) 0.0386(19) Uani 0.132(5) 1 d D . P B 2
H11C H -0.4917 -0.6737 -0.2124 0.046 Uiso 0.132(5) 1 calc R . P B 2
H11D H -0.4852 -0.6205 -0.2877 0.046 Uiso 0.132(5) 1 calc R . P B 2
H1A H -0.990(4) -0.595(3) -0.268(2) 0.046(14) Uiso 1 1 d . . . . .
H6A H -0.951(4) -0.447(3) 0.060(2) 0.058(16) Uiso 1 1 d . . . . .
H4A H -1.098(4) -0.583(3) 0.006(2) 0.055(16) Uiso 1 1 d . . . . .
H2A H -0.768(3) -0.685(3) -0.065(2) 0.042(12) Uiso 1 1 d . . . . .
H1B H -0.922(3) -0.662(2) -0.2321(17) 0.024(10) Uiso 1 1 d . . . . .
H2B H -0.855(3) -0.725(3) -0.109(2) 0.039(13) Uiso 1 1 d . . . . .
H4B H -1.016(4) -0.615(3) 0.050(3) 0.056(15) Uiso 1 1 d . . . . .
H6B H -0.879(4) -0.394(3) 0.022(2) 0.048(15) Uiso 1 1 d . . . . .
H2C H -0.872(3) -0.715(3) -0.028(2) 0.050(15) Uiso 1 1 d . . . . .
H5A H -0.942(4) -0.322(3) -0.105(2) 0.047(14) Uiso 1 1 d . . . . .
H5B H -0.947(4) -0.339(3) -0.186(2) 0.052(14) Uiso 1 1 d . . . . .
H7A H -0.764(4) -0.463(4) -0.168(3) 0.08(2) Uiso 1 1 d . . . . .
H5C H -1.035(4) -0.336(3) -0.144(2) 0.044(15) Uiso 1 1 d . . . . .
H4C H -1.055(3) -0.671(3) -0.005(2) 0.042(13) Uiso 1 1 d . . . . .
H7B H -0.749(4) -0.507(3) -0.097(2) 0.051(18) Uiso 1 1 d . . . . .
H3B H -1.139(4) -0.571(3) -0.185(2) 0.058(15) Uiso 1 1 d . . . . .
H7C H -0.784(4) -0.421(4) -0.095(3) 0.078(19) Uiso 1 1 d . . . . .
H3C H -1.128(4) -0.469(3) -0.202(3) 0.069(17) Uiso 1 1 d . . . . .
H6C H -0.847(4) -0.482(3) 0.054(2) 0.064(16) Uiso 1 1 d . . . . .
H1C H -0.880(4) -0.577(3) -0.266(3) 0.073(19) Uiso 1 1 d . . . . .
H3A H -1.156(4) -0.488(3) -0.131(3) 0.071(18) Uiso 1 1 d . . . . .

loop_
_atom_site_aniso_label
_atom_site_aniso_U_11
_atom_site_aniso_U_22
_atom_site_aniso_U_33
_atom_site_aniso_U_23
_atom_site_aniso_U_13
_atom_site_aniso_U_12
Cr1 0.0279(4) 0.0218(3) 0.0358(3) -0.0061(3) 0.0092(3) -0.0039(3)
Na1 0.0312(11) 0.0361(9) 0.0514(11) -0.0101(8) 0.0065(9) 0.0001(8)
N1 0.034(2) 0.0344(19) 0.042(2) -0.0018(17) 0.0102(19) -0.0008(17)
C1 0.045(4) 0.028(2) 0.035(2) -0.0018(19) 0.000(3) 0.004(2)
Cr2 0.0219(4) 0.0321(3) 0.0358(4) -0.0141(3) -0.0002(3) 0.0014(3)
Na2 0.0292(11) 0.0325(8) 0.0354(8) -0.0043(7) 0.0057(8) 0.0028(7)
N2 0.035(2) 0.0357(19) 0.0382(19) 0.0011(15) 0.0067(19) 0.0003(18)
C2 0.036(3) 0.045(3) 0.029(3) -0.004(2) -0.001(2) 0.011(2)
Na3 0.0292(10) 0.0269(7) 0.0379(9) 0.0014(7) -0.0040(8) -0.0042(7)
N3 0.037(2) 0.0328(18) 0.046(2) 0.0003(17) 0.014(2) 0.0023(17)
C3 0.040(3) 0.027(2) 0.047(3) 0.005(2) 0.002(2) 0.002(2)
N4 0.033(2) 0.0329(18) 0.052(2) -0.0058(17) 0.010(2) -0.0003(18)
C4 0.040(3) 0.037(2) 0.039(3) -0.003(2) 0.006(3) 0.004(3)
N5 0.027(4) 0.029(2) 0.029(3) -0.003(2) -0.001(3) 0.001(2)
N6 0.032(2) 0.029(2) 0.031(4) -0.002(3) 0.000(3) 0.0020(18)
C5 0.072(5) 0.025(2) 0.044(3) -0.003(2) 0.025(3) -0.008(3)
C6 0.035(3) 0.050(3) 0.051(3) -0.026(3) -0.011(3) 0.012(3)
C7 0.033(4) 0.048(3) 0.117(6) -0.044(4) 0.027(4) -0.014(3)
C8 0.075(5) 0.031(3) 0.090(5) 0.001(3) 0.046(4) -0.002(3)
C9 0.050(5) 0.075(4) 0.063(4) -0.021(3) -0.002(3) 0.000(4)
C10 0.040(4) 0.038(2) 0.042(3) 0.004(2) 0.008(3) 0.008(2)
C11 0.030(3) 0.041(2) 0.045(5) 0.004(3) 0.008(3) 0.002(2)
C12 0.056(5) 0.093(6) 0.075(5) -0.034(4) -0.011(5) 0.014(5)
C13 0.106(7) 0.029(3) 0.093(5) 0.010(3) 0.046(5) 0.004(3)
C14 0.066(4) 0.046(3) 0.057(3) 0.011(2) 0.021(3) 0.004(3)
C15 0.043(3) 0.052(3) 0.072(3) -0.009(3) 0.009(3) -0.007(3)
C16 0.035(3) 0.038(2) 0.056(3) -0.002(2) 0.015(3) 0.007(2)
C17 0.055(4) 0.040(3) 0.060(3) -0.010(2) 0.010(3) 0.011(3)
C18 0.060(4) 0.049(3) 0.075(4) -0.022(3) -0.002(3) 0.003(3)
C19 0.076(5) 0.042(3) 0.074(4) 0.000(3) -0.006(3) 0.006(3)
C20 0.041(6) 0.055(3) 0.028(4) -0.001(4) 0.000(4) 0.009(4)
C21 0.029(4) 0.035(4) 0.049(3) -0.002(3) 0.004(3) 0.003(3)
C22 0.031(3) 0.027(3) 0.040(3) 0.000(2) -0.003(3) -0.006(2)
C23 0.035(3) 0.028(2) 0.039(4) -0.002(3) 0.002(3) -0.002(2)
C24 0.050(6) 0.039(3) 0.039(5) 0.005(4) -0.007(3) -0.002(3)
C25 0.037(7) 0.040(4) 0.057(5) -0.008(3) 0.003(4) 0.011(4)
C22A 0.031(3) 0.027(3) 0.040(3) 0.000(2) -0.003(3) -0.006(2)
C23A 0.035(3) 0.028(2) 0.039(4) -0.002(3) 0.002(3) -0.002(2)
N5A 0.027(4) 0.029(2) 0.029(3) -0.003(2) -0.001(3) 0.001(2)
N6A 0.032(2) 0.029(2) 0.031(4) -0.002(3) 0.000(3) 0.0020(18)
C21A 0.029(4) 0.035(4) 0.049(3) -0.002(3) 0.004(3) 0.003(3)
C24A 0.050(6) 0.039(3) 0.039(5) 0.005(4) -0.007(3) -0.002(3)
C25A 0.037(7) 0.040(4) 0.057(5) -0.008(3) 0.003(4) 0.011(4)
C20A 0.041(6) 0.055(3) 0.028(4) -0.001(4) 0.000(4) 0.009(4)
C8A 0.075(5) 0.031(3) 0.090(5) 0.001(3) 0.046(4) -0.002(3)
C10A 0.040(4) 0.038(2) 0.042(3) 0.004(2) 0.008(3) 0.008(2)
C9A 0.050(5) 0.075(4) 0.063(4) -0.021(3) -0.002(3) 0.000(4)
C13A 0.106(7) 0.029(3) 0.093(5) 0.010(3) 0.046(5) 0.004(3)
C12A 0.056(5) 0.093(6) 0.075(5) -0.034(4) -0.011(5) 0.014(5)
C11A 0.030(3) 0.041(2) 0.045(5) 0.004(3) 0.008(3) 0.002(2)

loop_
_atom_type_symbol
_atom_type_description
_atom_type_scat_dispersion_real
_atom_type_scat_dispersion_imag
_atom_type_scat_source
C C 0.0033 0.0016 'International Tables Vol C Tables 4.2.6.8 and 6.1.1.4'
H H 0.0000 0.0000 'International Tables Vol C Tables 4.2.6.8 and 6.1.1.4'
Cr Cr 0.3209 0.6236 'International Tables Vol C Tables 4.2.6.8 and 6.1.1.4'
N N 0.0061 0.0033 'International Tables Vol C Tables 4.2.6.8 and 6.1.1.4'
Na Na 0.0362 0.0249 'International Tables Vol C Tables 4.2.6.8 and 6.1.1.4'

loop_
_geom_angle_atom_site_label_1
_geom_angle_atom_site_label_2
_geom_angle_atom_site_label_3
_geom_angle
C1 Cr1 Na1 51.81(15)
C1 Cr1 Na2 154.30(16)
C1 Cr1 Na3 63.03(14)
C1 Cr1 C7 99.8(2)
Cr2 Cr1 Na1 73.75(4)
Cr2 Cr1 C1 111.03(13)
Cr2 Cr1 Na2 72.26(4)
Cr2 Cr1 Na3 71.06(4)
Cr2 Cr1 C3 112.43(14)
Cr2 Cr1 C5 112.21(17)
Cr2 Cr1 C7 65.6(2)
Na2 Cr1 Na1 144.71(5)
Na2 Cr1 Na3 96.11(5)
Na3 Cr1 Na1 81.54(5)
C3 Cr1 Na1 136.72(14)
C3 Cr1 C1 88.8(2)
C3 Cr1 Na2 67.28(15)
C3 Cr1 Na3 62.52(12)
C3 Cr1 C7 171.3(2)
C5 Cr1 Na1 131.04(18)
C5 Cr1 C1 134.34(19)
C5 Cr1 Na2 57.37(15)
C5 Cr1 Na3 147.38(18)
C5 Cr1 C3 88.0(2)
C5 Cr1 C7 85.3(2)
C7 Cr1 Na1 51.69(14)
C7 Cr1 Na2 104.40(16)
C7 Cr1 Na3 122.48(19)
Cr1 Na1 Cr2 34.59(2)
Cr1 Na1 Na3 47.23(3)
Cr1 Na1 H2A 90.8(11)
Cr1 Na1 H1B 59.3(9)
Cr1 Na1 H2B 79.8(11)
Cr1 Na1 H7A 54.5(14)
Cr1 Na1 H7B 61.7(13)
Cr1 Na1 H1C 54.5(13)
N1 Na1 Cr1 153.64(12)
N1 Na1 C1 112.15(15)
N1 Na1 Cr2 147.01(10)
N1 Na1 N2 72.26(12)
N1 Na1 C2 105.35(14)
N1 Na1 Na3 111.26(10)
N1 Na1 C7 161.29(19)
N1 Na1 C8A 27.8(5)
N1 Na1 C13A 84.5(9)
N1 Na1 H2A 95.1(10)
N1 Na1 H1B 94.3(9)
N1 Na1 H2B 89.1(11)
N1 Na1 H7A 145.1(15)
N1 Na1 H7B 144.2(13)
N1 Na1 H1C 105.7(12)
C1 Na1 Cr1 42.74(10)
C1 Na1 Cr2 70.56(11)
C1 Na1 N2 132.43(15)
C1 Na1 C2 88.23(17)
C1 Na1 Na3 43.02(12)
C1 Na1 C7 84.8(2)
C1 Na1 C8A 132.1(7)
C1 Na1 C13A 102.9(6)
C1 Na1 H2A 113.3(11)
C1 Na1 H1B 22.2(8)
C1 Na1 H2B 80.9(10)
C1 Na1 H7A 83.7(13)
C1 Na1 H7B 103.6(13)
C1 Na1 H1C 22.0(13)
Cr2 Na1 Na3 46.89(3)
Cr2 Na1 H2A 56.9(10)
Cr2 Na1 H1B 78.0(8)
Cr2 Na1 H2B 58.3(11)
Cr2 Na1 H7A 66.7(14)
Cr2 Na1 H7B 48.7(13)
Cr2 Na1 H1C 87.4(13)
N2 Na1 Cr1 128.20(9)
N2 Na1 Cr2 131.84(9)
N2 Na1 Na3 174.75(10)
N2 Na1 C8A 74.2(8)
N2 Na1 C13A 29.7(6)
N2 Na1 H2A 113.4(11)
N2 Na1 H1B 141.4(8)
N2 Na1 H2B 145.7(10)
N2 Na1 H7A 74.3(15)
N2 Na1 H7B 83.2(13)
N2 Na1 H1C 110.7(14)
C2 Na1 Cr1 71.44(11)
C2 Na1 Cr2 41.93(11)
C2 Na1 N2 138.02(15)
C2 Na1 Na3 45.74(12)
C2 Na1 C8A 85.7(7)
C2 Na1 C13A 161.3(8)
C2 Na1 H2A 25.0(11)
C2 Na1 H1B 80.0(8)
C2 Na1 H2B 21.7(10)
C2 Na1 H7A 106.1(14)
C2 Na1 H7B 76.0(12)
C2 Na1 H1C 110.2(14)
Na3 Na1 H2A 70.7(11)
Na3 Na1 H1B 36.1(8)
Na3 Na1 H2B 39.4(10)
Na3 Na1 H7A 101.5(15)
Na3 Na1 H7B 95.3(13)
Na3 Na1 H1C 64.9(14)
C7 Na1 Cr1 44.85(16)
C7 Na1 Cr2 44.66(15)
C7 Na1 N2 90.55(16)
C7 Na1 C2 82.3(2)
C7 Na1 Na3 86.43(14)
C7 Na1 C8A 140.8(6)
C7 Na1 C13A 83.9(10)
C7 Na1 H2A 84.8(10)
C7 Na1 H1B 103.9(9)
C7 Na1 H2B 101.9(11)
C7 Na1 H7A 23.9(13)
C7 Na1 H7B 20.2(12)
C7 Na1 H1C 87.0(12)
C8A Na1 Cr1 156.0(7)
C8A Na1 Cr2 126.0(6)
C8A Na1 Na3 110.8(8)
C8A Na1 H2A 69.6(11)
C8A Na1 H1B 110.5(11)
C8A Na1 H2B 76.2(13)
C8A Na1 H7A 143.4(16)
C8A Na1 H7B 120.7(14)
C8A Na1 H1C 132.0(13)
C13A Na1 Cr1 106.7(8)
C13A Na1 Cr2 127.9(9)
C13A Na1 Na3 145.4(6)
C13A Na1 C8A 97.3(11)
C13A Na1 H2A 140.7(13)
C13A Na1 H1B 115.6(11)
C13A Na1 H2B 173.4(14)
C13A Na1 H7A 61.2(17)
C13A Na1 H7B 86.7(15)
C13A Na1 H1C 81.5(15)
H2A Na1 H1B 103.6(14)
H2A Na1 H2B 38.3(14)
H2A Na1 H7A 107.2(16)
H2A Na1 H7B 70.9(15)
H2A Na1 H1C 135.2(18)
H1B Na1 H2B 66.4(13)
H1B Na1 H7A 105.7(16)
H1B Na1 H7B 120.6(16)
H1B Na1 H1C 37.0(15)
H2B Na1 H7A 124.9(18)
H2B Na1 H7B 97.6(16)
H2B Na1 H1C 101.8(17)
H7A Na1 H7B 36.9(16)
H7A Na1 H1C 77.1(18)
H7B Na1 H1C 107.2(18)
C8 N1 Na1 114.0(3)
C8 N1 C9 109.1(5)
C8 N1 C10 109.0(4)
C9 N1 Na1 105.7(3)
C10 N1 Na1 109.0(3)
C10 N1 C9 109.9(4)
C8A N1 Na1 100.8(15)
C10A N1 Na1 104.3(13)
C10A N1 C8A 110(2)
C10A N1 C9A 122(2)
C9A N1 Na1 109.9(17)
C9A N1 C8A 108(2)
Cr1 C1 Na1 85.44(18)
Cr1 C1 Na3 73.17(14)
Cr1 C1 H1A 108(3)
Cr1 C1 H1B 127(2)
Cr1 C1 H1C 109(3)
Na1 C1 Na3 99.13(16)
Na1 C1 H1A 166(3)
Na1 C1 H1B 72(2)
Na1 C1 H1C 67(3)
Na3 C1 H1A 90(3)
Na3 C1 H1B 65(2)
Na3 C1 H1C 165(3)
H1A C1 H1B 102(3)
H1A C1 H1C 104(4)
H1B C1 H1C 104(4)
Cr1 Cr2 Na1 71.66(4)
Cr1 Cr2 Na2 70.31(4)
Cr1 Cr2 C2 112.48(13)
Cr1 Cr2 Na3 71.81(4)
Cr1 Cr2 C4 111.54(16)
Cr1 Cr2 C6 112.21(17)
Cr1 Cr2 C7 64.8(2)
Na2 Cr2 Na1 140.82(5)
C2 Cr2 Na1 51.69(14)
C2 Cr2 Na2 158.55(15)
C2 Cr2 Na3 66.64(14)
C2 Cr2 C7 97.0(2)
Na3 Cr2 Na1 81.14(5)
Na3 Cr2 Na2 95.66(5)
C4 Cr2 Na1 134.48(13)
C4 Cr2 Na2 70.18(15)
C4 Cr2 C2 89.7(2)
C4 Cr2 Na3 59.36(14)
C4 Cr2 C7 173.2(2)
C6 Cr2 Na1 133.70(18)
C6 Cr2 Na2 57.14(15)
C6 Cr2 C2 132.4(2)
C6 Cr2 Na3 145.08(18)
C6 Cr2 C4 88.8(2)
C6 Cr2 C7 87.5(2)
C7 Cr2 Na1 50.99(14)
C7 Cr2 Na2 102.98(18)
C7 Cr2 Na3 122.48(18)
Cr1 Na2 Cr2 37.43(3)
Cr1 Na2 C4 68.14(10)
Cr1 Na2 H6A 93.1(12)
Cr1 Na2 H4A 80.5(11)
Cr1 Na2 H5A 59.6(10)
Cr1 Na2 H5C 58.4(11)
Cr1 Na2 H3A 59.9(13)
Cr2 Na2 C4 41.77(11)
Cr2 Na2 H6A 58.9(12)
Cr2 Na2 H4A 58.4(12)
Cr2 Na2 H5A 78.4(10)
Cr2 Na2 H5C 92.4(11)
Cr2 Na2 H3A 84.0(13)
N3 Na2 Cr1 146.83(10)
N3 Na2 Cr2 132.76(10)
N3 Na2 C3 107.44(15)
N3 Na2 N4 72.80(12)
N3 Na2 C4 91.33(14)
N3 Na2 C5 150.05(18)
N3 Na2 C6 120.81(17)
N3 Na2 H6A 100.8(12)
N3 Na2 H4A 75.3(12)
N3 Na2 H5A 148.4(10)
N3 Na2 H5C 129.7(11)
N3 Na2 H3A 91.0(13)
C3 Na2 Cr1 42.78(11)
C3 Na2 Cr2 69.62(10)
C3 Na2 C4 72.55(13)
C3 Na2 H6A 127.6(11)
C3 Na2 H4A 73.3(10)
C3 Na2 H5A 86.9(10)
C3 Na2 H5C 63.2(11)
C3 Na2 H3A 17.1(13)
N4 Na2 Cr1 136.87(10)
N4 Na2 Cr2 142.01(12)
N4 Na2 C3 137.19(14)
N4 Na2 C4 148.93(14)
N4 Na2 C6 100.82(16)
N4 Na2 H6A 92.8(11)
N4 Na2 H4A 141.5(10)
N4 Na2 H5A 77.6(10)
N4 Na2 H5C 83.5(10)
N4 Na2 H3A 128.5(12)
C4 Na2 H6A 63.5(11)
C4 Na2 H4A 16.8(12)
C4 Na2 H5A 120.1(10)
C4 Na2 H5C 125.9(10)
C4 Na2 H3A 76.9(12)
C5 Na2 Cr1 44.84(11)
C5 Na2 Cr2 74.13(13)
C5 Na2 C3 65.54(16)
C5 Na2 N4 92.68(14)
C5 Na2 C4 112.31(15)
C5 Na2 C6 87.1(2)
C5 Na2 H6A 106.1(13)
C5 Na2 H4A 125.3(11)
C5 Na2 H5A 21.5(9)
C5 Na2 H5C 20.3(11)
C5 Na2 H3A 77.5(12)
C6 Na2 Cr1 74.51(12)
C6 Na2 Cr2 44.33(10)
C6 Na2 C3 113.52(15)
C6 Na2 C4 64.06(18)
C6 Na2 H6A 20.2(12)
C6 Na2 H4A 77.7(12)
C6 Na2 H5A 75.2(10)
C6 Na2 H5C 106.6(12)
C6 Na2 H3A 128.4(13)
H6A Na2 H4A 72.5(16)
H6A Na2 H5A 91.4(16)
H6A Na2 H5C 124.6(16)
H6A Na2 H3A 138.6(16)
H4A Na2 H5A 136.3(15)
H4A Na2 H5C 134.3(14)
H4A Na2 H3A 72.5(15)
H5A Na2 H5C 33.7(14)
H5A Na2 H3A 98.9(15)
H5C Na2 H3A 70.0(16)
C11 N2 Na1 107.4(4)
C11 N2 C12 110.5(5)
C12 N2 Na1 104.3(4)
C13 N2 Na1 116.3(4)
C13 N2 C11 109.3(5)
C13 N2 C12 108.9(5)
C13A N2 Na1 91(2)
C12A N2 Na1 123(3)
C12A N2 C13A 115(3)
C12A N2 C11A 106(3)
C11A N2 Na1 111(2)
C11A N2 C13A 111(4)
Na1 C2 Na3 95.67(16)
Na1 C2 H2A 66(2)
Na1 C2 H2B 68(3)
Na1 C2 H2C 171(3)
Cr2 C2 Na1 86.38(17)
Cr2 C2 Na3 70.46(13)
Cr2 C2 H2A 113(2)
Cr2 C2 H2B 127(3)
Cr2 C2 H2C 102(3)
Na3 C2 H2A 161(2)
Na3 C2 H2B 67(3)
Na3 C2 H2C 90(3)
H2A C2 H2B 99(3)
H2A C2 H2C 107(4)
H2B C2 H2C 108(4)
Cr1 Na3 Na1 51.23(4)
Cr1 Na3 H1B 61.2(8)
Cr1 Na3 H4C 92.1(11)
Cr1 Na3 H3B 60.7(13)
Na1 Na3 H1B 33.7(8)
Na1 Na3 H4C 104.3(12)
Na1 Na3 H3B 103.2(12)
C1 Na3 Cr1 43.80(9)
C1 Na3 Na1 37.85(12)
C1 Na3 Cr2 71.06(10)
C1 Na3 C2 76.02(16)
C1 Na3 H1B 19.8(8)
C1 Na3 H4C 131.9(11)
C1 Na3 H3B 69.7(12)
Cr2 Na3 Cr1 37.13(2)
Cr2 Na3 Na1 51.97(4)
Cr2 Na3 H1B 80.6(8)
Cr2 Na3 H4C 60.8(11)
Cr2 Na3 H3B 91.7(13)
C2 Na3 Cr1 69.78(10)
C2 Na3 Na1 38.59(11)
C2 Na3 Cr2 42.91(9)
C2 Na3 H1B 70.7(8)
C2 Na3 H4C 69.6(12)
C2 Na3 H3B 130.5(13)
C3 Na3 Cr1 43.24(11)
C3 Na3 Na1 91.61(12)
C3 Na3 C1 65.64(15)
C3 Na3 Cr2 71.39(11)
C3 Na3 C2 111.75(15)
C3 Na3 H1B 84.9(8)
C3 Na3 H4C 97.1(10)
C3 Na3 H3B 20.4(12)
C4 Na3 Cr1 72.56(11)
C4 Na3 Na1 93.60(13)
C4 Na3 C1 114.07(15)
C4 Na3 Cr2 44.27(12)
C4 Na3 C2 66.06(17)
C4 Na3 C3 80.86(16)
C4 Na3 H1B 124.8(8)
C4 Na3 H4C 19.7(10)
C4 Na3 H3B 96.8(12)
N5 Na3 Cr1 130.41(12)
N5 Na3 Na1 157.87(12)
N5 Na3 C1 123.99(16)
N5 Na3 Cr2 146.21(12)
N5 Na3 C2 157.86(16)
N5 Na3 C3 87.24(16)
N5 Na3 C4 108.00(18)
N5 Na3 H1B 124.3(8)
N5 Na3 H4C 97.8(12)
N5 Na3 H3B 70.2(13)
N6 Na3 Cr1 157.14(15)
N6 Na3 Na1 106.76(14)
N6 Na3 C1 124.63(16)
N6 Na3 Cr2 127.62(14)
N6 Na3 C2 88.85(17)
N6 Na3 C3 159.27(18)
N6 Na3 C4 106.82(16)
N6 Na3 N5 72.12(17)
N6 Na3 H1B 104.9(8)
N6 Na3 H4C 87.7(11)
N6 Na3 H3B 140.1(13)
N5A Na3 Cr1 133.9(5)
N5A Na3 Na1 147.1(5)
N5A Na3 C1 117.2(5)
N5A Na3 Cr2 157.3(4)
N5A Na3 C2 156.0(4)
N5A Na3 C3 92.2(4)
N5A Na3 C4 119.3(5)
N5A Na3 N6A 71.5(6)
N5A Na3 H1B 114.4(10)
N5A Na3 H4C 107.6(13)
N5A Na3 H3B 73.3(13)
N6A Na3 Cr1 154.6(5)
N6A Na3 Na1 108.9(5)
N6A Na3 C1 132.6(6)
N6A Na3 Cr2 120.1(4)
N6A Na3 C2 84.9(5)
N6A Na3 C3 159.5(5)
N6A Na3 C4 96.0(5)
N6A Na3 H1B 112.8(10)
N6A Na3 H4C 76.9(12)
N6A Na3 H3B 144.5(13)
H1B Na3 H4C 137.9(14)
H1B Na3 H3B 86.1(14)
H4C Na3 H3B 109.7(16)
C14 N3 Na2 109.5(3)
C14 N3 C16 110.4(4)
C15 N3 Na2 110.5(3)
C15 N3 C14 109.6(4)
C15 N3 C16 110.0(4)
C16 N3 Na2 106.9(3)
Cr1 C3 Na2 69.94(14)
Cr1 C3 Na3 74.25(14)
Cr1 C3 H3B 118(3)
Cr1 C3 H3C 106(3)
Cr1 C3 H3A 121(3)
Na2 C3 H3B 145(3)
Na2 C3 H3C 108(3)
Na2 C3 H3A 51(3)
Na3 C3 Na2 102.79(16)
Na3 C3 H3B 53(3)
Na3 C3 H3C 147(3)
Na3 C3 H3A 114(3)
H3B C3 H3C 103(4)
H3B C3 H3A 111(4)
H3C C3 H3A 94(4)
C17 N4 Na2 103.7(3)
C18 N4 Na2 108.7(3)
C18 N4 C17 106.6(4)
C19 N4 Na2 115.6(3)
C19 N4 C17 113.4(4)
C19 N4 C18 108.3(4)
Cr2 C4 Na2 68.05(13)
Cr2 C4 Na3 76.37(15)
Cr2 C4 H4A 123(3)
Cr2 C4 H4B 105(3)
Cr2 C4 H4C 123(3)
Na2 C4 H4A 56(3)
Na2 C4 H4B 106(3)
Na2 C4 H4C 150(3)
Na3 C4 Na2 102.37(17)
Na3 C4 H4A 104(3)
Na3 C4 H4B 150(3)
Na3 C4 H4C 59(2)
H4A C4 H4B 100(4)
H4A C4 H4C 103(4)
H4B C4 H4C 98(4)
C20 N5 Na3 111.4(4)
C20 N5 C22 111.1(6)
C21 N5 Na3 111.4(4)
C21 N5 C20 108.0(5)
C21 N5 C22 108.4(5)
C22 N5 Na3 106.5(4)
C23 N6 Na3 107.1(4)
C24 N6 Na3 108.6(4)
C24 N6 C23 110.1(5)
C24 N6 C25 108.1(9)
C25 N6 Na3 113.2(9)
C25 N6 C23 109.6(8)
Cr1 C5 Na2 77.79(15)
Cr1 C5 H5A 123(3)
Cr1 C5 H5B 102(3)
Cr1 C5 H5C 118(3)
Na2 C5 H5A 81(2)
Na2 C5 H5B 171(3)
Na2 C5 H5C 71(3)
H5A C5 H5B 106(4)
H5A C5 H5C 104(4)
H5B C5 H5C 102(4)
Cr2 C6 Na2 78.54(16)
Cr2 C6 H6A 121(3)
Cr2 C6 H6B 126(3)
Cr2 C6 H6C 97(3)
Na2 C6 H6A 69(3)
Na2 C6 H6B 93(3)
Na2 C6 H6C 166(3)
H6A C6 H6B 104(4)
H6A C6 H6C 103(4)
H6B C6 H6C 100(4)
Cr1 C7 Na1 83.46(19)
Cr1 C7 Cr2 49.66(12)
Cr1 C7 H7A 100(3)
Cr1 C7 H7B 132(3)
Cr1 C7 H7C 115(4)
Na1 C7 H7A 69(3)
Na1 C7 H7B 66(3)
Na1 C7 H7C 162(4)
Cr2 C7 Na1 84.34(19)
Cr2 C7 H7A 143(3)
Cr2 C7 H7B 89(3)
Cr2 C7 H7C 109(4)
H7A C7 H7B 102(4)
H7A C7 H7C 103(4)
H7B C7 H7C 101(5)
N1 C8 H8A 109.5
N1 C8 H8B 109.5
N1 C8 H8C 109.5
H8A C8 H8B 109.5
H8A C8 H8C 109.5
H8B C8 H8C 109.5
N1 C9 H9A 109.5
N1 C9 H9B 109.5
N1 C9 H9C 109.5
H9A C9 H9B 109.5
H9A C9 H9C 109.5
H9B C9 H9C 109.5
N1 C10 H10A 108.9
N1 C10 H10B 108.9
N1 C10 C11 113.5(5)
H10A C10 H10B 107.7
C11 C10 H10A 108.9
C11 C10 H10B 108.9
N2 C11 C10 113.5(6)
N2 C11 H11A 108.9
N2 C11 H11B 108.9
C10 C11 H11A 108.9
C10 C11 H11B 108.9
H11A C11 H11B 107.7
N2 C12 H12A 109.5
N2 C12 H12B 109.5
N2 C12 H12C 109.5
H12A C12 H12B 109.5
H12A C12 H12C 109.5
H12B C12 H12C 109.5
N2 C13 H13A 109.5
N2 C13 H13B 109.5
N2 C13 H13C 109.5
H13A C13 H13B 109.5
H13A C13 H13C 109.5
H13B C13 H13C 109.5
N3 C14 H14A 109.5
N3 C14 H14B 109.5
N3 C14 H14C 109.5
H14A C14 H14B 109.5
H14A C14 H14C 109.5
H14B C14 H14C 109.5
N3 C15 H15A 109.5
N3 C15 H15B 109.5
N3 C15 H15C 109.5
H15A C15 H15B 109.5
H15A C15 H15C 109.5
H15B C15 H15C 109.5
N3 C16 H16A 108.9
N3 C16 H16B 108.9
N3 C16 C17 113.2(4)
H16A C16 H16B 107.8
C17 C16 H16A 108.9
C17 C16 H16B 108.9
N4 C17 C16 112.5(4)
N4 C17 H17A 109.1
N4 C17 H17B 109.1
C16 C17 H17A 109.1
C16 C17 H17B 109.1
H17A C17 H17B 107.8
N4 C18 H18A 109.5
N4 C18 H18B 109.5
N4 C18 H18C 109.5
H18A C18 H18B 109.5
H18A C18 H18C 109.5
H18B C18 H18C 109.5
N4 C19 H19A 109.5
N4 C19 H19B 109.5
N4 C19 H19C 109.5
H19A C19 H19B 109.5
H19A C19 H19C 109.5
H19B C19 H19C 109.5
N5 C20 H20A 109.5
N5 C20 H20B 109.5
N5 C20 H20C 109.5
H20A C20 H20B 109.5
H20A C20 H20C 109.5
H20B C20 H20C 109.5
N5 C21 H21A 109.5
N5 C21 H21B 109.5
N5 C21 H21C 109.5
H21A C21 H21B 109.5
H21A C21 H21C 109.5
H21B C21 H21C 109.5
N5 C22 H22A 108.8
N5 C22 H22B 108.8
N5 C22 C23 113.9(5)
H22A C22 H22B 107.7
C23 C22 H22A 108.8
C23 C22 H22B 108.8
N6 C23 C22 113.0(5)
N6 C23 H23A 109.0
N6 C23 H23B 109.0
C22 C23 H23A 109.0
C22 C23 H23B 109.0
H23A C23 H23B 107.8
N6 C24 H24A 109.5
N6 C24 H24B 109.5
N6 C24 H24C 109.5
H24A C24 H24B 109.5
H24A C24 H24C 109.5
H24B C24 H24C 109.5
N6 C25 H25A 109.5
N6 C25 H25B 109.5
N6 C25 H25C 109.5
H25A C25 H25B 109.5
H25A C25 H25C 109.5
H25B C25 H25C 109.5
H26A C22A H26B 108.0
C23A C22A H26A 109.4
C23A C22A H26B 109.4
N5A C22A H26A 109.4
N5A C22A H26B 109.4
N5A C22A C23A 111.4(17)
C22A C23A H27A 109.0
C22A C23A H27B 109.0
H27A C23A H27B 107.8
N6A C23A C22A 112.7(18)
N6A C23A H27A 109.0
N6A C23A H27B 109.0
C22A N5A Na3 110.5(16)
C21A N5A Na3 104.2(18)
C21A N5A C22A 111(2)
C21A N5A C20A 113(2)
C20A N5A Na3 114(2)
C20A N5A C22A 105(2)
C23A N6A Na3 108.0(16)
C24A N6A Na3 117.4(19)
C24A N6A C23A 109(2)
C24A N6A C25A 111(4)
C25A N6A Na3 103(4)
C25A N6A C23A 108(3)
N5A C21A H21D 109.5
N5A C21A H21E 109.5
N5A C21A H21F 109.5
H21D C21A H21E 109.5
H21D C21A H21F 109.5
H21E C21A H21F 109.5
N6A C24A H24D 109.5
N6A C24A H24E 109.5
N6A C24A H24F 109.5
H24D C24A H24E 109.5
H24D C24A H24F 109.5
H24E C24A H24F 109.5
N6A C25A H25D 109.5
N6A C25A H25E 109.5
N6A C25A H25F 109.5
H25D C25A H25E 109.5
H25D C25A H25F 109.5
H25E C25A H25F 109.5
N5A C20A H20D 109.5
N5A C20A H20E 109.5
N5A C20A H20F 109.5
H20D C20A H20E 109.5
H20D C20A H20F 109.5
H20E C20A H20F 109.5
Na1 C8A H8A1 85.2
Na1 C8A H8A2 76.6
Na1 C8A H8A3 160.0
N1 C8A Na1 51.4(11)
N1 C8A H8A1 109.5
N1 C8A H8A2 109.5
N1 C8A H8A3 109.5
H8A1 C8A H8A2 109.5
H8A1 C8A H8A3 109.5
H8A2 C8A H8A3 109.5
N1 C10A H10C 108.0
N1 C10A H10D 108.0
N1 C10A C11A 117(4)
H10C C10A H10D 107.2
C11A C10A H10C 108.0
C11A C10A H10D 108.0
N1 C9A H9A1 109.5
N1 C9A H9A2 109.5
N1 C9A H9A3 109.5
H9A1 C9A H9A2 109.5
H9A1 C9A H9A3 109.5
H9A2 C9A H9A3 109.5
Na1 C13A H13D 100.5
Na1 C13A H13E 57.1
Na1 C13A H13F 150.0
N2 C13A Na1 59.6(17)
N2 C13A H13D 109.5
N2 C13A H13E 109.5
N2 C13A H13F 109.5
H13D C13A H13E 109.5
H13D C13A H13F 109.5
H13E C13A H13F 109.5
N2 C12A H12D 109.5
N2 C12A H12E 109.5
N2 C12A H12F 109.5
H12D C12A H12E 109.5
H12D C12A H12F 109.5
H12E C12A H12F 109.5
N2 C11A C10A 108(2)
N2 C11A H11C 110.0
N2 C11A H11D 110.0
C10A C11A H11C 110.0
C10A C11A H11D 110.0
H11C C11A H11D 108.4

loop_
_geom_bond_atom_site_label_1
_geom_bond_atom_site_label_2
_geom_bond_distance
Cr1 Na1 3.2216(19)
Cr1 C1 2.194(4)
Cr1 Cr2 1.9270(9)
Cr1 Na2 2.9855(16)
Cr1 Na3 3.0331(15)
Cr1 C3 2.159(5)
Cr1 C5 2.154(4)
Cr1 C7 2.287(7)
Na1 N1 2.480(4)
Na1 C1 2.540(6)
Na1 Cr2 3.2583(18)
Na1 N2 2.584(4)
Na1 C2 2.562(6)
Na1 Na3 4.087(3)
Na1 C7 2.544(6)
Na1 C8A 3.12(3)
Na1 C13A 2.99(5)
Na1 H2A 2.35(4)
Na1 H1B 2.42(4)
Na1 H2B 2.38(4)
Na1 H7A 2.39(5)
Na1 H7B 2.33(5)
Na1 H1C 2.33(5)
N1 C8 1.439(5)
N1 C9 1.473(6)
N1 C10 1.456(6)
N1 C8A 1.482(13)
N1 C10A 1.467(13)
N1 C9A 1.473(13)
C1 Na3 2.824(5)
C1 H1A 0.97(5)
C1 H1B 0.96(4)
C1 H1C 0.95(5)
Cr2 Na2 3.0200(17)
Cr2 C2 2.181(5)
Cr2 Na3 3.0197(16)
Cr2 C4 2.169(5)
Cr2 C6 2.153(5)
Cr2 C7 2.302(7)
Na2 N3 2.538(4)
Na2 C3 2.932(5)
Na2 N4 2.574(4)
Na2 C4 3.063(5)
Na2 C5 2.572(6)
Na2 C6 2.588(6)
Na2 H6A 2.41(5)
Na2 H4A 2.65(5)
Na2 H5A 2.60(4)
Na2 H5C 2.43(4)
Na2 H3A 2.45(5)
N2 C11 1.457(6)
N2 C12 1.469(6)
N2 C13 1.452(5)
N2 C13A 1.481(13)
N2 C12A 1.476(13)
N2 C11A 1.478(13)
C2 Na3 2.942(5)
C2 H2A 1.08(4)
C2 H2B 0.95(4)
C2 H2C 0.94(4)
Na3 C3 2.796(5)
Na3 C4 2.673(5)
Na3 N5 2.581(7)
Na3 N6 2.580(7)
Na3 N5A 2.50(3)
Na3 N6A 2.58(3)
Na3 H1B 2.57(4)
Na3 H4C 2.34(4)
Na3 H3B 2.34(5)
N3 C14 1.464(5)
N3 C15 1.445(6)
N3 C16 1.469(5)
C3 H3B 1.01(5)
C3 H3C 0.97(5)
C3 H3A 0.93(5)
N4 C17 1.475(6)
N4 C18 1.464(6)
N4 C19 1.425(6)
C4 H4A 0.93(5)
C4 H4B 0.97(5)
C4 H4C 0.92(4)
N5 C20 1.463(6)
N5 C21 1.458(6)
N5 C22 1.473(6)
N6 C23 1.475(7)
N6 C24 1.460(6)
N6 C25 1.467(7)
C5 H5A 0.97(4)
C5 H5B 0.93(5)
C5 H5C 0.89(5)
C6 H6A 0.90(5)
C6 H6B 0.93(5)
C6 H6C 1.02(5)
C7 H7A 1.03(5)
C7 H7B 0.88(5)
C7 H7C 0.90(5)
C8 H8A 0.9800
C8 H8B 0.9800
C8 H8C 0.9800
C9 H9A 0.9800
C9 H9B 0.9800
C9 H9C 0.9800
C10 H10A 0.9900
C10 H10B 0.9900
C10 C11 1.518(8)
C11 H11A 0.9900
C11 H11B 0.9900
C12 H12A 0.9800
C12 H12B 0.9800
C12 H12C 0.9800
C13 H13A 0.9800
C13 H13B 0.9800
C13 H13C 0.9800
C14 H14A 0.9800
C14 H14B 0.9800
C14 H14C 0.9800
C15 H15A 0.9800
C15 H15B 0.9800
C15 H15C 0.9800
C16 H16A 0.9900
C16 H16B 0.9900
C16 C17 1.491(7)
C17 H17A 0.9900
C17 H17B 0.9900
C18 H18A 0.9800
C18 H18B 0.9800
C18 H18C 0.9800
C19 H19A 0.9800
C19 H19B 0.9800
C19 H19C 0.9800
C20 H20A 0.9800
C20 H20B 0.9800
C20 H20C 0.9800
C21 H21A 0.9800
C21 H21B 0.9800
C21 H21C 0.9800
C22 H22A 0.9900
C22 H22B 0.9900
C22 C23 1.508(7)
C23 H23A 0.9900
C23 H23B 0.9900
C24 H24A 0.9800
C24 H24B 0.9800
C24 H24C 0.9800
C25 H25A 0.9800
C25 H25B 0.9800
C25 H25C 0.9800
C22A H26A 0.9900
C22A H26B 0.9900
C22A C23A 1.524(12)
C22A N5A 1.473(12)
C23A H27A 0.9900
C23A H27B 0.9900
C23A N6A 1.476(13)
N5A C21A 1.459(13)
N5A C20A 1.472(13)
N6A C24A 1.469(13)
N6A C25A 1.475(13)
C21A H21D 0.9800
C21A H21E 0.9800
C21A H21F 0.9800
C24A H24D 0.9800
C24A H24E 0.9800
C24A H24F 0.9800
C25A H25D 0.9800
C25A H25E 0.9800
C25A H25F 0.9800
C20A H20D 0.9800
C20A H20E 0.9800
C20A H20F 0.9800
C8A H8A1 0.9800
C8A H8A2 0.9800
C8A H8A3 0.9800
C10A H10C 0.9900
C10A H10D 0.9900
C10A C11A 1.528(14)
C9A H9A1 0.9800
C9A H9A2 0.9800
C9A H9A3 0.9800
C13A H13D 0.9800
C13A H13E 0.9800
C13A H13F 0.9800
C12A H12D 0.9800
C12A H12E 0.9800
C12A H12F 0.9800
C11A H11C 0.9900
C11A H11D 0.9900

loop_
_geom_torsion_atom_site_label_1
_geom_torsion_atom_site_label_2
_geom_torsion_atom_site_label_3
_geom_torsion_atom_site_label_4
_geom_torsion
Na1 N1 C10 C11 -45.1(5)
Na1 N1 C10A C11A 55(3)
Na1 N2 C11 C10 -37.6(6)
Na1 N2 C11A C10A 28(6)
N1 C10 C11 N2 59.3(7)
N1 C10A C11A N2 -59(6)
Na2 N3 C16 C17 -41.6(5)
Na2 N4 C17 C16 -49.8(4)
Na3 N5 C22 C23 -44.2(5)
Na3 N6 C23 C22 -43.2(5)
N3 C16 C17 N4 67.4(5)
N5 C22 C23 N6 63.8(7)
C8 N1 C10 C11 -170.1(5)
C8 N1 C8A Na1 -112.5(13)
C8 N1 C10A C11A -103(3)
C9 N1 C10 C11 70.4(6)
C9 N1 C8A Na1 -159(4)
C9 N1 C10A C11A 157(3)
C10 N1 C8A Na1 106.5(6)
C10 N1 C10A C11A -48(3)
C11 N2 C13A Na1 107.8(5)
C11 N2 C11A C10A -47(9)
C12 N2 C11 C10 75.6(7)
C12 N2 C13A Na1 -113(3)
C12 N2 C11A C10A 137(4)
C13 N2 C11 C10 -164.6(6)
C13 N2 C13A Na1 -142(4)
C13 N2 C11A C10A -108(5)
C14 N3 C16 C17 77.4(5)
C15 N3 C16 C17 -161.6(4)
C18 N4 C17 C16 -164.5(4)
C19 N4 C17 C16 76.4(5)
C20 N5 C22 C23 77.3(7)
C21 N5 C22 C23 -164.2(5)
C24 N6 C23 C22 74.6(7)
C25 N6 C23 C22 -166.5(10)
C22A C23A N6A Na3 42(2)
C22A C23A N6A C24A 170(2)
C22A C23A N6A C25A -69(4)
C23A C22A N5A Na3 44(2)
C23A C22A N5A C21A -71(3)
C23A C22A N5A C20A 167(2)
N5A C22A C23A N6A -60(3)
C8A N1 C10 C11 -139.8(17)
C8A N1 C10A C11A -52(4)
C10A N1 C10 C11 45(2)
C10A N1 C8A Na1 109.8(16)
C9A N1 C10 C11 127(3)
C9A N1 C8A Na1 -115.1(19)
C9A N1 C10A C11A -180(3)
C13A N2 C11 C10 -131(2)
C13A N2 C11A C10A -72(6)
C12A N2 C11 C10 105(3)
C12A N2 C13A Na1 -127(4)
C12A N2 C11A C10A 163(5)
C11A N2 C11 C10 72(13)
C11A N2 C13A Na1 113(2)
